data_2004231
loop_
_publ_author_name
'Mague, J. T.'
'Lin, Z.'

_publ_section_title
;A Cationic Rhenium--Platinum Complex:
 <i>fac</i>-Tricarbonylrhenium-bis[\m-methylaminobis(difluorophosphine)]-triphenylphosphineplatinum
 Trifluoromethanesulfonate
;
_journal_issue 12
_journal_name_full 'Acta Crystallographica Section C'
_journal_page_first 2508
_journal_page_last 2510
_journal_paper_doi 10.1107/S0108270195006470
_journal_volume 51
_journal_year 1995
_chemical_formula_structural
;
[Re(CO)3(\m-CH3N(PF2)2)2Pt(P(C6H5)3)],CF3SO3
;
_chemical_formula_sum 'C24 H21 F11 N2 O6 P5 Pt Re S'
_chemical_formula_weight 1210.65
_chemical_name_systematic
;
fac-tricarbonylrheniumbis[\m-methylaminobis(difluorophosphine)]triphenyl
phosphineplatinum(Re-Pt) trifluoromethanesulfonate
;
_space_group_IT_number 11
_symmetry_cell_setting monoclinic
_symmetry_space_group_name_Hall '-P 2yb'
_symmetry_space_group_name_H-M 'P 1 21/m 1'
_atom_type_scat_source 'International Tables for X-ray Crystallography (1974)'
_cell_angle_alpha 90.000(6)
_cell_angle_beta 114.560(10)
_cell_angle_gamma 90.000(8)
_cell_formula_units_Z 2
_cell_length_a 11.274(2)
_cell_length_b 14.2626(9)
_cell_length_c 12.3750(10)
_cell_measurement_reflns_used 23
_cell_measurement_temperature 293
_cell_measurement_theta_max 17
_cell_measurement_theta_min 13
_cell_volume 1809.8(4)
_computing_cell_refinement 'CAD-4 Software'
_computing_data_collection 'CAD-4 Software (Enraf-Nonius, 1989)'
_computing_data_reduction 'MolEN PROCESS (Fair, 1990)'
_computing_molecular_graphics 'ORTEPII (Johnson, 1976)'
_computing_publication_material 'MolEN CIF VAX'
_computing_structure_refinement 'MolEN LSFM'
_computing_structure_solution 'Patterson and Fourier methods'
_diffrn_ambient_temperature 293
_diffrn_measurement_device Enraf_Nonius_CAD4
_diffrn_measurement_method \q/2\q
_diffrn_radiation_type Mo-K\a
_diffrn_radiation_wavelength 0.71073
_diffrn_reflns_av_R_equivalents 0.035
_diffrn_reflns_limit_h_max 13
_diffrn_reflns_limit_h_min 0
_diffrn_reflns_limit_k_max 17
_diffrn_reflns_limit_k_min 0
_diffrn_reflns_limit_l_max 13
_diffrn_reflns_limit_l_min -15
_diffrn_reflns_number 3896
_diffrn_reflns_theta_max 25.98
_diffrn_reflns_theta_min 1.81
_diffrn_standards_decay_% -5.9
_diffrn_standards_interval_time 120
_diffrn_standards_number 2
_exptl_absorpt_coefficient_mu 7.657
_exptl_absorpt_correction_T_max 0.9975
_exptl_absorpt_correction_T_min 0.5484
_exptl_absorpt_correction_type 'empirical, \y scan (North, Phillips & Mathews, 1968)'
_exptl_crystal_colour yellow
_exptl_crystal_density_diffrn 2.22
_exptl_crystal_description block
_exptl_crystal_F_000 1140
_exptl_crystal_size_max 0.35
_exptl_crystal_size_mid 0.30
_exptl_crystal_size_min 0.27
_refine_diff_density_max 1.34
_refine_diff_density_min -0.22
_refine_ls_extinction_method none
_refine_ls_goodness_of_fit_obs 1.327
_refine_ls_hydrogen_treatment noref
_refine_ls_matrix_type full
_refine_ls_number_parameters 253
_refine_ls_number_reflns 2976
_refine_ls_number_restraints 45
_refine_ls_R_factor_all 0.046
_refine_ls_R_factor_obs 0.028
_refine_ls_shift/esd_max 0.014
_refine_ls_structure_factor_coef F
_refine_ls_weighting_details 'w = 4Fo^2^/[\s^2^(Fo^2^) + 0.0016Fo^4^]'
_refine_ls_weighting_scheme calc
_refine_ls_wR_factor_obs 0.039
_reflns_number_observed 2976
_reflns_number_total 3698
_reflns_observed_criterion >3.0\s(I)
_cod_data_source_file cr1192.cif
_cod_data_source_block 1
_cod_depositor_comments
;
The following automatic conversions were performed:

'_refine_ls_weighting_scheme' value '4Fo^2^/[\s^2^(Fo^2^) +
0.0016Fo^4^]' was changed to 'calc'. New tag
'_refine_ls_weighting_details' was created. The value of the new tag
was set to 'w = 4Fo^2^/[\s^2^(Fo^2^) + 0.0016Fo^4^]'.

Automatic conversion script
Id: cif_fix_values 3143 2015-03-26 13:38:13Z robertas 
;
_cod_original_cell_volume 1809.8(7)
_cod_original_sg_symbol_Hall '-P 2y1'
_cod_original_sg_symbol_H-M 'P 21/m'
_cod_original_formula_sum 'C24 H21 F11 N2 O6 P5 Pt1 Re1 S1'
_cod_database_code 2004231
_cod_database_fobs_code 2004231

loop_
_symmetry_equiv_pos_as_xyz
x,y,z
-x,-y,-z
x,1/2-y,z
-x,-1/2+y,-z

loop_
_atom_site_aniso_label
_atom_site_aniso_U_11
_atom_site_aniso_U_22
_atom_site_aniso_U_33
_atom_site_aniso_U_12
_atom_site_aniso_U_13
_atom_site_aniso_U_23
Pt 0.02430(10) 0.02510(10) 0.02880(10) 0.0000 0.00424(8) 0.0000
Re 0.02760(10) 0.0420(2) 0.03200(10) 0.0000 -0.00140(10) 0.0000
P1 0.0331(6) 0.0490(8) 0.0490(7) -0.0097(6) 0.0087(5) 0.0014(7)
P2 0.0368(6) 0.0296(7) 0.0454(6) -0.0023(5) 0.0100(5) -0.0013(6)
P3 0.0269(7) 0.0369(9) 0.0302(7) 0.0000 0.0087(5) 0.0000
F1 0.051(2) 0.074(3) 0.094(3) -0.031(2) 0.007(2) -0.001(2)
F2 0.071(2) 0.087(3) 0.075(2) 0.004(2) 0.0400(10) 0.013(2)
F3 0.081(2) 0.045(2) 0.085(2) -0.008(2) 0.0420(10) -0.022(2)
F4 0.049(2) 0.048(2) 0.072(2) 0.007(2) 0.0090(10) 0.020(2)
O1 0.123(4) 0.077(3) 0.063(3) -0.006(3) 0.031(2) 0.023(2)
O2 0.037(3) 0.166(9) 0.076(5) 0.0000 -0.002(3) 0.0000
N1 0.046(2) 0.037(2) 0.054(2) -0.007(2) 0.015(2) 0.009(2)
C1 0.056(3) 0.051(4) 0.040(3) 0.000(3) 0.003(2) 0.002(3)
C2 0.034(4) 0.083(7) 0.042(4) 0.0000 -0.004(3) 0.0000
C3 0.080(4) 0.051(4) 0.125(5) 0.000(3) 0.044(3) 0.036(3)
C4 0.041(2) 0.044(3) 0.045(2) -0.009(2) 0.022(2) -0.003(2)
C5 0.067(4) 0.049(4) 0.051(3) -0.012(3) 0.007(3) 0.000(3)
C6 0.070(4) 0.048(4) 0.094(5) -0.018(3) 0.019(3) 0.001(4)
C7 0.118(4) 0.051(4) 0.098(4) -0.019(3) 0.067(2) 0.006(3)
C8 0.184(6) 0.078(5) 0.067(3) -0.050(4) 0.066(3) -0.002(3)
C9 0.133(5) 0.069(4) 0.043(3) -0.044(4) 0.028(3) -0.002(3)
C10 0.030(3) 0.040(4) 0.033(3) 0.0000 0.006(2) 0.0000
C11 0.027(3) 0.087(6) 0.034(3) 0.0000 0.011(2) 0.0000
C12 0.051(4) 0.120(10) 0.037(4) 0.0000 0.015(3) 0.0000
C13 0.059(5) 0.101(8) 0.033(4) 0.0000 0.002(4) 0.0000
C14 0.029(3) 0.077(6) 0.054(4) 0.0000 0.008(3) 0.0000
C15 0.039(3) 0.063(5) 0.039(3) 0.0000 0.014(2) 0.0000
S 0.0409(8) 0.0380(10) 0.0740(10) 0.0000 0.0294(6) 0.0000
F5 0.053(3) 0.133(6) 0.122(6) 0.0000 0.004(4) 0.0000
F6 0.140(4) 0.127(4) 0.089(3) -0.021(3) 0.025(3) 0.042(3)
O3 0.078(2) 0.058(3) 0.116(3) 0.013(2) 0.049(2) -0.016(2)
O4 0.031(2) 0.065(4) 0.090(4) 0.0000 0.018(2) 0.0000
C16 0.067(5) 0.074(7) 0.088(6) 0.0000 0.032(4) 0.0000

loop_
_atom_site_label
_atom_site_fract_x
_atom_site_fract_y
_atom_site_fract_z
_atom_site_U_iso_or_equiv
_atom_site_thermal_displace_type
_atom_site_calc_flag
Pt .20512(2) .2500 .27906(2) .02835(7) Uani ?
Re -.06524(3) .2500 .13588(3) .03849(9) Uani ?
P1 -.07680(10) .12740(10) .25470(10) .0465(4) Uani ?
P2 .18420(10) .09780(10) .29910(10) .0396(4) Uani ?
P3 .4303(2) .2500 .3357(2) .0324(5) Uani ?
F1 -0.1812(4) .0509(3) .1895(4) .0810(10) Uani ?
F2 -0.1171(3) .1427(3) .3588(3) .0740(10) Uani ?
F3 .1948(3) .0273(3) .2095(3) .0680(10) Uani ?
F4 .2927(3) .0548(3) .4110(3) .0620(10) Uani ?
O1 -.0208(6) .3929(4) -.0343(4) .090(2) Uani ?
O2 -0.3645(7) .2500 -.0020(7) .101(3) Uani ?
N1 .0550(4) .0612(3) .3166(4) .0480(10) Uani ?
C1 -.0375(6) .3433(5) .0307(5) .055(2) Uani ?
C2 -0.2516(8) .2500 .0465(8) .060(3) Uani ?
C3 .0542(7) -.0305(5) .3742(7) .085(3) Uani ?
C4 .4725(5) .3536(4) .2712(4) .0420(10) Uani ?
C5 .5493(7) .4230(5) .3395(6) .061(2) Uani ?
C6 .5700(7) .5045(5) .2896(7) .076(3) Uani ?
C7 .5103(7) .5177(5) .1713(6) .082(2) Uani ?
C8 .4295(9) .4515(6) .1013(6) .105(3) Uani ?
C9 .4096(8) .3696(6) .1506(6) .084(3) Uani ?
C10 .5377(7) .2500 .4919(6) .036(2) Uani ?
C11 .4819(7) .2500 .5731(6) .050(2) Uani ?
C12 .5623(8) .2500 .6933(7) .071(4) Uani ?
C13 .6940(10) .2500 .7308(8) .070(3) Uani ?
C14 .7504(8) .2500 .6507(8) .056(3) Uani ?
C15 .6742(7) .2500 .5327(7) .048(2) Uani ?
S .8586(2) .7500 .3777(2) .0489(6) Uani ?
F5 .6504(6) .7500 .1749(7) .113(3) Uani ?
F6 .8094(6) .8243(4) .1717(4) .127(2) Uani ?
O3 .8138(4) .8342(4) .4103(4) .081(2) Uani ?
O4 .9936(5) .7500 .4007(6) .064(2) Uani ?
C16 .7790(10) .7500 .2180(10) .076(4) Uani ?
H3a .1118 -0.0275 .4560 .1017 Uiso calc
H3b -0.0315 -0.0437 .3664 .1017 Uiso calc
H3c .0819 -0.0786 .3369 .1017 Uiso calc
H5 .5897 .4154 .4234 .0737 Uiso calc
H6 .6266 .5514 .3389 .0907 Uiso calc
H7 .5251 .5737 .1372 .0979 Uiso calc
H8 .3864 .4612 .0179 .1262 Uiso calc
H9 .3517 .3236 .1009 .1011 Uiso calc
H11 .3898 .2500 .5465 .0598 Uiso calc
H12 .5255 .2500 .7498 .0849 Uiso calc
H13 .7489 .2500 .8135 .0841 Uiso calc
H14 .8427 .2500 .6784 .0675 Uiso calc
H15 .7127 .2500 .4775 .0572 Uiso calc

loop_
_geom_angle_atom_site_label_1
_geom_angle_atom_site_label_2
_geom_angle_atom_site_label_3
_geom_angle_site_symmetry_3
_geom_angle
_geom_angle_publ_flag
Re Pt P2 . 86.13(4) yes
Re Pt P3 . 160.96(6) yes
P2 Pt P2' 3_555 158.77(8) yes
P2 Pt P3 . 96.88(4) yes
Pt Re P1 . 86.15(4) yes
Pt Re C1 . 89.3(2) yes
Pt Re C2 . 176.6(3) yes
P1 Re P1' 3_555 97.62(8) yes
P1 Re C1 . 172.0(2) yes
P1 Re C2 . 91.6(2) yes
C1 Re C2 . 93.2(3) yes
Re P1 F1 . 115.3(2) ?
Re P1 F2 . 122.2(2) ?
Re P1 N1 . 116.5(2) ?
F1 P1 F2 . 96.4(3) ?
F1 P1 N1 . 100.3(3) ?
F2 P1 N1 . 102.3(3) ?
Pt P2 F3 . 121.2(2) ?
Pt P2 F4 . 114.2(2) ?
Pt P2 N1 . 117.9(2) ?
F3 P2 F4 . 96.7(3) ?
F3 P2 N1 . 103.1(3) ?
F4 P2 N1 . 99.8(3) ?
Pt P3 C4 . 108.4(2) ?
Pt P3 C10 . 118.9(3) ?
C4 P3 C10 . 106.6(2) ?
P1 N1 P2 . 115.6(3) ?
P1 N1 C3 . 122.6(5) ?
P2 N1 C3 . 121.5(5) ?
Re C1 O1 . 175.8(6) yes
Re C2 O2 . 177.0(10) yes
P3 C4 C5 . 122.1(5) ?
P3 C4 C9 . 119.6(5) ?
C5 C4 C9 . 117.5(6) ?
C4 C5 C6 . 121.3(7) ?
C5 C6 C7 . 120.2(8) ?
C6 C7 C8 . 120.0(8) ?
C7 C8 C9 . 120.0(9) ?
C4 C9 C8 . 121.0(8) ?
P3 C10 C11 . 118.1(6) ?
P3 C10 C15 . 122.1(6) ?
C11 C10 C15 . 119.8(8) ?
C10 C11 C12 . 119.1(8) ?
C11 C12 C13 . 120.0(9) ?
C12 C13 C14 . 121.0(10) ?
C13 C14 C15 . 120.1(9) ?
C10 C15 C14 . 119.8(8) ?
O3 S O4 . 114.7(3) ?
O3 S C16 . 103.7(4) ?
O4 S C16 . 102.9(5) ?
S C16 F5 . 114.1(9) ?
S C16 F6 . 112.2(7) ?
F5 C16 F6 . 105.2(8) ?

loop_
_geom_bond_atom_site_label_1
_geom_bond_atom_site_label_2
_geom_bond_distance
_geom_bond_publ_flag
Pt Re 2.8180(10) yes
Pt P2 2.2080(10) yes
Pt P3 2.336(2) yes
Re P1 2.323(2) yes
Re C1 1.975(7) yes
Re C2 1.925(9) yes
P1 F1 1.562(4) ?
P1 F2 1.548(4) ?
P1 N1 1.656(6) ?
P2 F3 1.538(4) ?
P2 F4 1.544(4) ?
P2 N1 1.644(5) ?
P3 C4 1.834(6) ?
P3 C10 1.804(8) ?
O1 C1 1.144(8) yes
O2 C2 1.160(10) yes
N1 C3 1.491(9) ?
C4 C5 1.355(9) ?
C4 C9 1.380(10) ?
C5 C6 1.380(10) ?
C6 C7 1.350(10) ?
C7 C8 1.350(10) ?
C8 C9 1.380(10) ?
C10 C11 1.390(10) ?
C10 C15 1.410(10) ?
C11 C12 1.380(10) ?
C12 C13 1.360(10) ?
C13 C14 1.380(10) ?
C14 C15 1.350(10) ?
S O3 1.425(5) ?
S O4 1.428(7) ?
S C16 1.800(10) ?
F5 C16 1.320(10) ?
F6 C16 1.318(9) ?
